data_4119183
loop_
_publ_author_name
'Crispin Lichtenberg'
'Thomas P. Spaniol'
'Ilja Peckermann'
'Timothy P. Hanusa'
'Jun Okuda'

_publ_contact_author_address
;
        Institute of Inorganic Chemistry
        RWTH Aachen University
        Landoltweg 1
        D-52056 Aachen
        Germany
;
_publ_contact_author_fax 0049-241-8092644
_publ_contact_author_name 'Jun Okuda'
_publ_contact_author_phone 0049-241-8094645
_publ_section_title
;
 Cationic, Neutral, and Anionic Allyl Magnesium Compounds: Unprecedented
 Ligand Conformations and Reactivity Toward Unsaturated Hydrocarbons
;
_journal_name_full 'Journal of the American Chemical Society'
_journal_page_first 811
_journal_page_last 821
_journal_paper_doi 10.1021/ja310112e
_journal_volume 135
_journal_year 2013
_chemical_formula_moiety 'C16 H36 Mg N3 O, C24 B F20'
_chemical_formula_sum 'C40 H36 B F20 Mg N3 O'
_chemical_formula_weight 989.84
_chemical_name_systematic
;
 ?
;
_space_group_IT_number 14
_symmetry_cell_setting monoclinic
_symmetry_space_group_name_Hall '-P 2ybc'
_symmetry_space_group_name_H-M 'P 1 21/c 1'
_atom_sites_solution_hydrogens geom
_atom_sites_solution_primary direct
_atom_sites_solution_secondary difmap
_audit_creation_method SHELXL-97
_cell_angle_alpha 90.00
_cell_angle_beta 90.652(3)
_cell_angle_gamma 90.00
_cell_formula_units_Z 4
_cell_length_a 8.4208(11)
_cell_length_b 16.265(2)
_cell_length_c 30.417(4)
_cell_measurement_reflns_used 2340
_cell_measurement_temperature 100(2)
_cell_measurement_theta_max 20.18
_cell_measurement_theta_min 2.50
_cell_volume 4165.8(9)
_computing_cell_refinement 'Bruker SMART (2001)'
_computing_data_collection 'Bruker SMART (2001)'
_computing_data_reduction 'Bruker SAINT+ (1999)'
_computing_molecular_graphics 'ORTEP-III (Farrugia, 1999)'
_computing_structure_refinement 'SHELXL-97 (Sheldrick, 1997)'
_computing_structure_solution 'SIR-92 (Altomare 1992)'
_diffrn_ambient_temperature 100(2)
_diffrn_measured_fraction_theta_full 1.000
_diffrn_measured_fraction_theta_max 0.971
_diffrn_measurement_device_type 'APEX Area Detector'
_diffrn_measurement_method 'omega scans'
_diffrn_radiation_monochromator 'multilayer optics'
_diffrn_radiation_source 'INCOATEC microsource'
_diffrn_radiation_type MoK\a
_diffrn_radiation_wavelength 0.71073
_diffrn_reflns_av_R_equivalents 0.1192
_diffrn_reflns_av_sigmaI/netI 0.0832
_diffrn_reflns_limit_h_max 10
_diffrn_reflns_limit_h_min -10
_diffrn_reflns_limit_k_max 20
_diffrn_reflns_limit_k_min -20
_diffrn_reflns_limit_l_max 38
_diffrn_reflns_limit_l_min -38
_diffrn_reflns_number 48584
_diffrn_reflns_theta_full 25.00
_diffrn_reflns_theta_max 26.71
_diffrn_reflns_theta_min 1.34
_exptl_absorpt_coefficient_mu 0.170
_exptl_absorpt_correction_T_max 0.9848
_exptl_absorpt_correction_T_min 0.9667
_exptl_absorpt_correction_type multi-scan
_exptl_absorpt_process_details 'Bruker SADABS'
_exptl_crystal_colour colourless
_exptl_crystal_density_diffrn 1.578
_exptl_crystal_description plate
_exptl_crystal_F_000 2008
_exptl_crystal_size_max 0.20
_exptl_crystal_size_mid 0.18
_exptl_crystal_size_min 0.09
_refine_diff_density_max 0.397
_refine_diff_density_min -0.352
_refine_diff_density_rms 0.078
_refine_ls_extinction_method none
_refine_ls_goodness_of_fit_ref 1.031
_refine_ls_hydrogen_treatment mixed
_refine_ls_matrix_type full
_refine_ls_number_parameters 620
_refine_ls_number_reflns 8579
_refine_ls_number_restraints 0
_refine_ls_restrained_S_all 1.031
_refine_ls_R_factor_all 0.1027
_refine_ls_R_factor_gt 0.0574
_refine_ls_shift/su_max 0.000
_refine_ls_shift/su_mean 0.000
_refine_ls_structure_factor_coef Fsqd
_refine_ls_weighting_details 'calc w=1/[\s^2^(Fo^2^)+(0.0647P)^2^+0.2727P] where P=(Fo^2^+2Fc^2^)/3'
_refine_ls_weighting_scheme calc
_refine_ls_wR_factor_gt 0.1272
_refine_ls_wR_factor_ref 0.1509
_reflns_number_gt 5450
_reflns_number_total 8579
_reflns_threshold_expression >2sigma(I)
_cod_data_source_file ja310112e_si_002_3.cif
_cod_data_source_block 4
_cod_database_code 4119183

loop_
_symmetry_equiv_pos_as_xyz
'x, y, z'
'-x, y+1/2, -z+1/2'
'-x, -y, -z'
'x, -y-1/2, z-1/2'

loop_
_atom_site_label
_atom_site_type_symbol
_atom_site_fract_x
_atom_site_fract_y
_atom_site_fract_z
_atom_site_U_iso_or_equiv
_atom_site_adp_type
_atom_site_occupancy
_atom_site_symmetry_multiplicity
_atom_site_calc_flag
_atom_site_refinement_flags
Mg1 Mg 0.56711(11) 0.15629(6) 0.11415(3) 0.0191(2) Uani 1 1 d .
O1 O 0.5741(2) 0.07247(12) 0.16782(7) 0.0232(5) Uani 1 1 d .
N1 N 0.6855(3) 0.25435(14) 0.15192(8) 0.0204(6) Uani 1 1 d .
N2 N 0.6636(3) 0.23398(15) 0.05739(8) 0.0210(6) Uani 1 1 d .
N3 N 0.6695(3) 0.05770(15) 0.07116(8) 0.0215(6) Uani 1 1 d .
F1 F 0.3041(2) 0.02008(10) 0.35923(6) 0.0282(4) Uani 1 1 d .
F2 F 0.0852(2) -0.01141(12) 0.29908(6) 0.0372(5) Uani 1 1 d .
F3 F 0.0306(2) 0.09785(13) 0.23302(6) 0.0392(5) Uani 1 1 d .
F4 F 0.2042(2) 0.23870(11) 0.22850(6) 0.0300(4) Uani 1 1 d .
F5 F 0.4254(2) 0.27084(10) 0.28690(5) 0.0237(4) Uani 1 1 d .
F6 F 0.7394(2) 0.14708(10) 0.43469(5) 0.0259(4) Uani 1 1 d .
F7 F 0.9617(2) 0.03293(11) 0.44617(6) 0.0332(5) Uani 1 1 d .
F8 F 0.9793(2) -0.09893(11) 0.39109(7) 0.0407(5) Uani 1 1 d .
F9 F 0.7828(2) -0.10789(11) 0.32115(7) 0.0380(5) Uani 1 1 d .
F10 F 0.5716(2) 0.00759(11) 0.30619(6) 0.0295(4) Uani 1 1 d .
F11 F 0.5857(2) 0.30552(10) 0.42694(5) 0.0242(4) Uani 1 1 d .
F12 F 0.8100(2) 0.41529(11) 0.41339(6) 0.0295(4) Uani 1 1 d .
F13 F 0.9841(2) 0.41610(11) 0.33731(6) 0.0363(5) Uani 1 1 d .
F14 F 0.9319(2) 0.29746(12) 0.27573(6) 0.0338(5) Uani 1 1 d .
F15 F 0.7118(2) 0.18239(10) 0.28946(5) 0.0258(4) Uani 1 1 d .
F16 F 0.4613(2) 0.04482(11) 0.44551(6) 0.0300(4) Uani 1 1 d .
F17 F 0.2447(2) 0.06429(12) 0.50729(6) 0.0369(5) Uani 1 1 d .
F18 F 0.0379(2) 0.19180(13) 0.50560(6) 0.0382(5) Uani 1 1 d .
F19 F 0.0663(2) 0.30765(11) 0.44074(6) 0.0338(5) Uani 1 1 d .
F20 F 0.2913(2) 0.29336(10) 0.37901(6) 0.0276(4) Uani 1 1 d .
B1 B 0.5111(4) 0.1594(2) 0.36580(11) 0.0192(7) Uani 1 1 d .
C1 C 0.3126(4) 0.1811(2) 0.11245(12) 0.0257(7) Uani 1 1 d .
H1A H 0.274(4) 0.1797(19) 0.1416(11) 0.027(9) Uiso 1 1 d .
H1B H 0.301(3) 0.2377(19) 0.1021(9) 0.018(8) Uiso 1 1 d .
C2 C 0.2309(4) 0.1207(2) 0.08555(11) 0.0260(7) Uani 1 1 d .
H2 H 0.207(4) 0.069(2) 0.1014(10) 0.032(9) Uiso 1 1 d .
C3 C 0.1892(4) 0.1244(2) 0.04352(13) 0.0333(8) Uani 1 1 d .
H3A H 0.145(5) 0.077(2) 0.0286(12) 0.053(12) Uiso 1 1 d .
H3B H 0.207(4) 0.172(2) 0.0268(11) 0.030(9) Uiso 1 1 d .
C4 C 0.5860(4) 0.2756(2) 0.19063(10) 0.0307(8) Uani 1 1 d .
H4A H 0.5878 0.2299 0.2116 0.046 Uiso 1 1 calc R
H4B H 0.4764 0.2857 0.1808 0.046 Uiso 1 1 calc R
H4C H 0.6284 0.3251 0.2049 0.046 Uiso 1 1 calc R
C5 C 0.8493(4) 0.2393(2) 0.16750(11) 0.0286(8) Uani 1 1 d .
H5A H 0.9136 0.2195 0.1430 0.043 Uiso 1 1 calc R
H5B H 0.8485 0.1978 0.1909 0.043 Uiso 1 1 calc R
H5C H 0.8947 0.2906 0.1790 0.043 Uiso 1 1 calc R
C6 C 0.6859(4) 0.32455(18) 0.12108(10) 0.0245(7) Uani 1 1 d .
H6A H 0.7473 0.3705 0.1342 0.029 Uiso 1 1 calc R
H6B H 0.5756 0.3437 0.1161 0.029 Uiso 1 1 calc R
C7 C 0.7589(4) 0.30058(19) 0.07723(10) 0.0245(7) Uani 1 1 d .
H7A H 0.7603 0.3487 0.0573 0.029 Uiso 1 1 calc R
H7B H 0.8697 0.2818 0.0819 0.029 Uiso 1 1 calc R
C8 C 0.5350(4) 0.2706(2) 0.03099(11) 0.0294(8) Uani 1 1 d .
H8A H 0.4702 0.3060 0.0497 0.044 Uiso 1 1 calc R
H8B H 0.4686 0.2269 0.0184 0.044 Uiso 1 1 calc R
H8C H 0.5805 0.3035 0.0072 0.044 Uiso 1 1 calc R
C9 C 0.7609(4) 0.17856(19) 0.02907(10) 0.0241(7) Uani 1 1 d .
H9A H 0.8694 0.1732 0.0416 0.029 Uiso 1 1 calc R
H9B H 0.7691 0.2021 -0.0008 0.029 Uiso 1 1 calc R
C10 C 0.6824(4) 0.09507(19) 0.02677(10) 0.0266(7) Uani 1 1 d .
H10A H 0.5751 0.1007 0.0135 0.032 Uiso 1 1 calc R
H10B H 0.7453 0.0584 0.0077 0.032 Uiso 1 1 calc R
C11 C 0.5655(4) -0.01570(19) 0.06821(11) 0.0273(8) Uani 1 1 d .
H11A H 0.4596 0.0008 0.0578 0.041 Uiso 1 1 calc R
H11B H 0.5573 -0.0411 0.0973 0.041 Uiso 1 1 calc R
H11C H 0.6109 -0.0553 0.0476 0.041 Uiso 1 1 calc R
C12 C 0.8259(4) 0.0287(2) 0.08574(11) 0.0274(8) Uani 1 1 d .
H12A H 0.8701 -0.0079 0.0634 0.041 Uiso 1 1 calc R
H12B H 0.8156 -0.0013 0.1135 0.041 Uiso 1 1 calc R
H12C H 0.8968 0.0759 0.0901 0.041 Uiso 1 1 calc R
C13 C 0.6979(4) 0.04458(19) 0.19706(10) 0.0267(7) Uani 1 1 d .
H13A H 0.6982 0.0765 0.2248 0.032 Uiso 1 1 calc R
H13B H 0.8032 0.0498 0.1832 0.032 Uiso 1 1 calc R
C14 C 0.6582(4) -0.04454(19) 0.20558(10) 0.0276(8) Uani 1 1 d .
H14A H 0.7047 -0.0634 0.2339 0.033 Uiso 1 1 calc R
H14B H 0.6972 -0.0802 0.1816 0.033 Uiso 1 1 calc R
C15 C 0.4776(4) -0.0446(2) 0.20701(11) 0.0334(8) Uani 1 1 d .
H15A H 0.4337 -0.0940 0.1923 0.040 Uiso 1 1 calc R
H15B H 0.4403 -0.0433 0.2377 0.040 Uiso 1 1 calc R
C16 C 0.4288(4) 0.0320(2) 0.18294(13) 0.0376(9) Uani 1 1 d .
H16A H 0.3594 0.0179 0.1575 0.045 Uiso 1 1 calc R
H16B H 0.3695 0.0690 0.2027 0.045 Uiso 1 1 calc R
C17 C 0.3823(3) 0.14572(17) 0.32589(9) 0.0190(7) Uani 1 1 d .
C18 C 0.2856(4) 0.07646(18) 0.32698(10) 0.0221(7) Uani 1 1 d .
C19 C 0.1697(4) 0.05909(19) 0.29669(11) 0.0263(7) Uani 1 1 d .
C20 C 0.1422(4) 0.1140(2) 0.26348(10) 0.0272(8) Uani 1 1 d .
C21 C 0.2293(4) 0.18462(19) 0.26081(10) 0.0227(7) Uani 1 1 d .
C22 C 0.3476(3) 0.19862(18) 0.29198(10) 0.0212(7) Uani 1 1 d .
C23 C 0.6386(3) 0.08302(18) 0.37078(10) 0.0194(7) Uani 1 1 d .
C24 C 0.7462(3) 0.08471(18) 0.40529(10) 0.0200(7) Uani 1 1 d .
C25 C 0.8601(4) 0.02605(19) 0.41215(11) 0.0250(7) Uani 1 1 d .
C26 C 0.8713(4) -0.03993(19) 0.38438(11) 0.0281(8) Uani 1 1 d .
C27 C 0.7701(4) -0.04492(19) 0.34934(11) 0.0262(7) Uani 1 1 d .
C28 C 0.6607(4) 0.01657(18) 0.34315(10) 0.0230(7) Uani 1 1 d .
C29 C 0.6309(4) 0.23888(17) 0.35817(10) 0.0190(7) Uani 1 1 d .
C30 C 0.6648(4) 0.30004(18) 0.38801(9) 0.0200(7) Uani 1 1 d .
C31 C 0.7828(4) 0.35833(18) 0.38219(10) 0.0222(7) Uani 1 1 d .
C32 C 0.8721(4) 0.35839(18) 0.34407(11) 0.0245(7) Uani 1 1 d .
C33 C 0.8458(4) 0.2983(2) 0.31329(10) 0.0248(7) Uani 1 1 d .
C34 C 0.7283(4) 0.24094(18) 0.32089(10) 0.0201(7) Uani 1 1 d .
C35 C 0.3923(3) 0.16914(18) 0.40896(10) 0.0199(7) Uani 1 1 d .
C36 C 0.3702(4) 0.11331(18) 0.44247(10) 0.0225(7) Uani 1 1 d .
C37 C 0.2554(4) 0.1204(2) 0.47537(10) 0.0266(7) Uani 1 1 d .
C38 C 0.1524(4) 0.1853(2) 0.47465(10) 0.0263(7) Uani 1 1 d .
C39 C 0.1663(4) 0.2431(2) 0.44182(10) 0.0257(7) Uani 1 1 d .
C40 C 0.2840(4) 0.23435(18) 0.41044(10) 0.0213(7) Uani 1 1 d .

loop_
_atom_site_aniso_label
_atom_site_aniso_U_11
_atom_site_aniso_U_22
_atom_site_aniso_U_33
_atom_site_aniso_U_23
_atom_site_aniso_U_13
_atom_site_aniso_U_12
Mg1 0.0139(5) 0.0217(5) 0.0217(6) 0.0002(4) -0.0018(4) -0.0016(4)
O1 0.0195(11) 0.0257(12) 0.0243(12) 0.0046(9) -0.0038(9) -0.0043(9)
N1 0.0205(14) 0.0202(13) 0.0205(14) -0.0001(11) 0.0003(11) -0.0026(11)
N2 0.0172(14) 0.0258(14) 0.0199(14) 0.0005(11) -0.0034(11) -0.0030(11)
N3 0.0158(13) 0.0240(14) 0.0246(14) 0.0000(11) -0.0023(11) -0.0015(11)
F1 0.0306(11) 0.0231(9) 0.0307(11) 0.0049(8) -0.0047(8) -0.0029(8)
F2 0.0330(11) 0.0359(11) 0.0425(12) 0.0000(9) -0.0068(9) -0.0135(9)
F3 0.0261(11) 0.0554(13) 0.0356(12) -0.0024(10) -0.0138(9) -0.0059(10)
F4 0.0253(10) 0.0434(11) 0.0212(10) 0.0072(8) -0.0056(8) 0.0045(9)
F5 0.0247(10) 0.0213(9) 0.0250(10) 0.0042(7) -0.0040(8) -0.0010(7)
F6 0.0268(10) 0.0288(10) 0.0220(10) -0.0026(8) -0.0066(8) 0.0011(8)
F7 0.0199(10) 0.0402(11) 0.0392(12) 0.0093(9) -0.0103(9) -0.0013(8)
F8 0.0278(11) 0.0350(11) 0.0591(14) 0.0060(10) -0.0047(10) 0.0161(9)
F9 0.0359(12) 0.0294(11) 0.0487(13) -0.0134(9) -0.0021(10) 0.0102(9)
F10 0.0296(11) 0.0319(10) 0.0268(10) -0.0102(8) -0.0082(8) 0.0073(8)
F11 0.0251(10) 0.0265(9) 0.0208(10) -0.0046(8) -0.0006(8) 0.0011(8)
F12 0.0247(10) 0.0270(10) 0.0367(11) -0.0080(8) -0.0077(8) -0.0008(8)
F13 0.0256(11) 0.0369(11) 0.0465(13) 0.0000(9) 0.0003(9) -0.0114(9)
F14 0.0257(11) 0.0448(12) 0.0310(11) -0.0022(9) 0.0082(9) -0.0056(9)
F15 0.0255(10) 0.0299(10) 0.0221(10) -0.0061(8) 0.0018(8) -0.0010(8)
F16 0.0273(10) 0.0291(10) 0.0337(11) 0.0104(8) 0.0032(8) 0.0049(8)
F17 0.0341(12) 0.0448(12) 0.0319(11) 0.0144(9) 0.0087(9) 0.0012(9)
F18 0.0276(11) 0.0514(13) 0.0359(12) -0.0048(10) 0.0138(9) -0.0001(9)
F19 0.0248(10) 0.0386(11) 0.0380(11) -0.0048(9) 0.0007(9) 0.0136(9)
F20 0.0295(11) 0.0274(10) 0.0258(10) 0.0028(8) -0.0013(8) 0.0082(8)
B1 0.0203(18) 0.0190(17) 0.0182(18) 0.0007(14) -0.0023(15) 0.0040(14)
C1 0.0195(17) 0.0277(19) 0.030(2) 0.0002(15) -0.0004(15) -0.0003(14)
C2 0.0108(16) 0.0299(18) 0.037(2) 0.0032(16) -0.0017(14) 0.0002(13)
C3 0.0201(18) 0.039(2) 0.040(2) 0.0026(19) -0.0058(16) -0.0024(16)
C4 0.037(2) 0.0288(18) 0.0260(18) -0.0053(15) 0.0068(16) -0.0058(15)
C5 0.0265(19) 0.0301(18) 0.0289(19) 0.0002(15) -0.0098(15) -0.0065(14)
C6 0.0238(18) 0.0224(16) 0.0273(18) 0.0000(14) -0.0019(14) -0.0027(13)
C7 0.0228(17) 0.0245(17) 0.0260(18) 0.0045(14) -0.0040(14) -0.0062(14)
C8 0.0233(18) 0.0347(19) 0.0300(19) 0.0073(15) -0.0070(15) -0.0007(15)
C9 0.0224(17) 0.0327(18) 0.0173(16) 0.0012(14) 0.0006(13) -0.0011(14)
C10 0.0262(18) 0.0338(19) 0.0197(17) -0.0017(14) -0.0023(14) 0.0000(15)
C11 0.0240(18) 0.0271(17) 0.0307(19) -0.0076(14) -0.0020(15) -0.0056(14)
C12 0.0191(17) 0.0344(19) 0.0285(19) -0.0026(15) -0.0048(14) 0.0014(14)
C13 0.0285(19) 0.0287(18) 0.0229(18) 0.0031(14) -0.0080(14) -0.0018(14)
C14 0.034(2) 0.0266(17) 0.0220(18) 0.0034(14) -0.0061(15) 0.0003(15)
C15 0.032(2) 0.036(2) 0.032(2) 0.0081(16) -0.0114(16) -0.0126(16)
C16 0.028(2) 0.034(2) 0.051(2) 0.0128(17) 0.0172(18) -0.0016(16)
C17 0.0177(16) 0.0201(15) 0.0194(16) -0.0028(13) 0.0032(13) 0.0046(12)
C18 0.0213(17) 0.0221(16) 0.0227(17) 0.0027(13) -0.0009(13) 0.0042(13)
C19 0.0194(17) 0.0261(17) 0.0333(19) -0.0034(15) 0.0006(14) -0.0051(14)
C20 0.0162(17) 0.041(2) 0.0240(18) -0.0071(15) -0.0072(14) 0.0008(15)
C21 0.0184(17) 0.0304(17) 0.0194(17) 0.0016(14) -0.0026(13) 0.0031(14)
C22 0.0189(16) 0.0203(16) 0.0244(17) -0.0029(13) 0.0037(13) 0.0015(13)
C23 0.0156(15) 0.0236(16) 0.0191(16) 0.0015(13) 0.0004(12) -0.0020(13)
C24 0.0167(16) 0.0219(16) 0.0216(17) 0.0007(13) -0.0005(13) -0.0014(13)
C25 0.0130(16) 0.0308(18) 0.0310(19) 0.0071(15) -0.0071(14) -0.0032(13)
C26 0.0170(17) 0.0261(18) 0.041(2) 0.0089(15) 0.0001(15) 0.0078(14)
C27 0.0230(18) 0.0224(17) 0.0333(19) -0.0017(14) 0.0030(15) 0.0030(14)
C28 0.0195(17) 0.0236(16) 0.0257(18) 0.0010(13) -0.0047(14) -0.0007(13)
C29 0.0187(16) 0.0189(15) 0.0194(16) 0.0016(12) -0.0033(13) 0.0023(12)
C30 0.0209(17) 0.0228(16) 0.0161(16) 0.0025(13) -0.0027(13) 0.0057(13)
C31 0.0177(16) 0.0204(16) 0.0283(18) -0.0032(14) -0.0072(13) 0.0037(13)
C32 0.0149(16) 0.0235(16) 0.0349(19) 0.0044(15) -0.0026(14) -0.0029(13)
C33 0.0196(17) 0.0308(18) 0.0240(17) 0.0019(14) 0.0039(14) 0.0018(14)
C34 0.0196(16) 0.0212(16) 0.0194(16) -0.0037(13) -0.0038(13) 0.0053(13)
C35 0.0164(16) 0.0218(16) 0.0213(16) -0.0033(13) -0.0029(13) -0.0004(12)
C36 0.0180(16) 0.0224(16) 0.0268(18) -0.0003(13) -0.0024(14) 0.0019(13)
C37 0.0236(18) 0.0327(18) 0.0235(18) 0.0030(14) -0.0003(14) -0.0059(15)
C38 0.0160(16) 0.039(2) 0.0237(18) -0.0078(15) 0.0065(14) -0.0041(14)
C39 0.0188(17) 0.0312(18) 0.0272(18) -0.0067(14) -0.0043(14) 0.0063(14)
C40 0.0177(16) 0.0225(16) 0.0235(17) -0.0025(13) -0.0060(13) 0.0013(13)

loop_
_atom_type_symbol
_atom_type_description
_atom_type_scat_dispersion_real
_atom_type_scat_dispersion_imag
_atom_type_scat_source
C C 0.0033 0.0016 'International Tables Vol C Tables 4.2.6.8 and 6.1.1.4'
H H 0.0000 0.0000 'International Tables Vol C Tables 4.2.6.8 and 6.1.1.4'
B B 0.0013 0.0007 'International Tables Vol C Tables 4.2.6.8 and 6.1.1.4'
F F 0.0171 0.0103 'International Tables Vol C Tables 4.2.6.8 and 6.1.1.4'
Mg Mg 0.0486 0.0363 'International Tables Vol C Tables 4.2.6.8 and 6.1.1.4'
N N 0.0061 0.0033 'International Tables Vol C Tables 4.2.6.8 and 6.1.1.4'
O O 0.0106 0.0060 'International Tables Vol C Tables 4.2.6.8 and 6.1.1.4'

loop_
_geom_angle_atom_site_label_1
_geom_angle_atom_site_label_2
_geom_angle_atom_site_label_3
_geom_angle
O1 Mg1 C1 98.94(12)
O1 Mg1 N1 93.19(9)
C1 Mg1 N1 108.52(12)
O1 Mg1 N3 88.96(9)
C1 Mg1 N3 120.12(12)
N1 Mg1 N3 130.32(10)
O1 Mg1 N2 157.39(10)
C1 Mg1 N2 103.66(12)
N1 Mg1 N2 80.30(9)
N3 Mg1 N2 79.26(9)
C13 O1 C16 105.4(2)
C13 O1 Mg1 133.71(18)
C16 O1 Mg1 120.81(19)
C5 N1 C6 108.9(2)
C5 N1 C4 108.4(2)
C6 N1 C4 109.1(2)
C5 N1 Mg1 117.70(19)
C6 N1 Mg1 103.49(18)
C4 N1 Mg1 108.95(18)
C8 N2 C7 108.7(2)
C8 N2 C9 109.6(2)
C7 N2 C9 112.3(2)
C8 N2 Mg1 111.73(19)
C7 N2 Mg1 107.00(18)
C9 N2 Mg1 107.58(17)
C12 N3 C11 106.7(2)
C12 N3 C10 109.4(2)
C11 N3 C10 108.9(2)
C12 N3 Mg1 113.81(19)
C11 N3 Mg1 112.29(18)
C10 N3 Mg1 105.62(18)
C17 B1 C23 113.1(2)
C17 B1 C29 113.7(2)
C23 B1 C29 101.8(2)
C17 B1 C35 101.5(2)
C23 B1 C35 113.3(2)
C29 B1 C35 114.0(2)
C2 C1 Mg1 110.4(2)
C2 C1 H1A 110.3(19)
Mg1 C1 H1A 108.7(19)
C2 C1 H1B 114.5(17)
Mg1 C1 H1B 105.8(17)
H1A C1 H1B 107(3)
C3 C2 C1 129.4(3)
C3 C2 H2 117.1(19)
C1 C2 H2 113.4(19)
C2 C3 H3A 121(2)
C2 C3 H3B 121(2)
H3A C3 H3B 118(3)
N1 C4 H4A 109.5
N1 C4 H4B 109.5
H4A C4 H4B 109.5
N1 C4 H4C 109.5
H4A C4 H4C 109.5
H4B C4 H4C 109.5
N1 C5 H5A 109.5
N1 C5 H5B 109.5
H5A C5 H5B 109.5
N1 C5 H5C 109.5
H5A C5 H5C 109.5
H5B C5 H5C 109.5
N1 C6 C7 111.2(2)
N1 C6 H6A 109.4
C7 C6 H6A 109.4
N1 C6 H6B 109.4
C7 C6 H6B 109.4
H6A C6 H6B 108.0
N2 C7 C6 108.8(2)
N2 C7 H7A 109.9
C6 C7 H7A 109.9
N2 C7 H7B 109.9
C6 C7 H7B 109.9
H7A C7 H7B 108.3
N2 C8 H8A 109.5
N2 C8 H8B 109.5
H8A C8 H8B 109.5
N2 C8 H8C 109.5
H8A C8 H8C 109.5
H8B C8 H8C 109.5
N2 C9 C10 109.0(2)
N2 C9 H9A 109.9
C10 C9 H9A 109.9
N2 C9 H9B 109.9
C10 C9 H9B 109.9
H9A C9 H9B 108.3
N3 C10 C9 111.2(2)
N3 C10 H10A 109.4
C9 C10 H10A 109.4
N3 C10 H10B 109.4
C9 C10 H10B 109.4
H10A C10 H10B 108.0
N3 C11 H11A 109.5
N3 C11 H11B 109.5
H11A C11 H11B 109.5
N3 C11 H11C 109.5
H11A C11 H11C 109.5
H11B C11 H11C 109.5
N3 C12 H12A 109.5
N3 C12 H12B 109.5
H12A C12 H12B 109.5
N3 C12 H12C 109.5
H12A C12 H12C 109.5
H12B C12 H12C 109.5
O1 C13 C14 104.4(2)
O1 C13 H13A 110.9
C14 C13 H13A 110.9
O1 C13 H13B 110.9
C14 C13 H13B 110.9
H13A C13 H13B 108.9
C13 C14 C15 103.2(3)
C13 C14 H14A 111.1
C15 C14 H14A 111.1
C13 C14 H14B 111.1
C15 C14 H14B 111.1
H14A C14 H14B 109.1
C16 C15 C14 104.7(3)
C16 C15 H15A 110.8
C14 C15 H15A 110.8
C16 C15 H15B 110.8
C14 C15 H15B 110.8
H15A C15 H15B 108.9
O1 C16 C15 107.5(3)
O1 C16 H16A 110.2
C15 C16 H16A 110.2
O1 C16 H16B 110.2
C15 C16 H16B 110.2
H16A C16 H16B 108.5
C22 C17 C18 113.9(3)
C22 C17 B1 127.4(3)
C18 C17 B1 118.4(3)
F1 C18 C19 115.2(3)
F1 C18 C17 120.3(3)
C19 C18 C17 124.5(3)
F2 C19 C18 120.8(3)
F2 C19 C20 120.6(3)
C18 C19 C20 118.6(3)
F3 C20 C19 119.7(3)
F3 C20 C21 119.8(3)
C19 C20 C21 120.5(3)
F4 C21 C20 121.2(3)
F4 C21 C22 120.1(3)
C20 C21 C22 118.7(3)
F5 C22 C17 122.0(3)
F5 C22 C21 114.2(3)
C17 C22 C21 123.8(3)
C24 C23 C28 112.8(3)
C24 C23 B1 118.5(3)
C28 C23 B1 128.7(3)
F6 C24 C25 117.2(3)
F6 C24 C23 119.0(3)
C25 C24 C23 123.8(3)
F7 C25 C24 120.0(3)
F7 C25 C26 119.6(3)
C24 C25 C26 120.4(3)
F8 C26 C27 119.8(3)
F8 C26 C25 121.3(3)
C27 C26 C25 118.9(3)
F9 C27 C26 119.6(3)
F9 C27 C28 121.8(3)
C26 C27 C28 118.6(3)
F10 C28 C27 113.6(3)
F10 C28 C23 120.8(3)
C27 C28 C23 125.5(3)
C30 C29 C34 113.3(3)
C30 C29 B1 126.5(3)
C34 C29 B1 119.5(3)
F11 C30 C29 121.3(3)
F11 C30 C31 115.0(3)
C29 C30 C31 123.7(3)
F12 C31 C30 119.9(3)
F12 C31 C32 119.9(3)
C30 C31 C32 120.2(3)
F13 C32 C33 120.0(3)
F13 C32 C31 120.9(3)
C33 C32 C31 119.0(3)
F14 C33 C32 119.9(3)
F14 C33 C34 121.5(3)
C32 C33 C34 118.6(3)
F15 C34 C33 115.1(3)
F15 C34 C29 119.7(3)
C33 C34 C29 125.2(3)
C36 C35 C40 112.4(3)
C36 C35 B1 127.3(3)
C40 C35 B1 119.7(3)
F16 C36 C35 120.7(3)
F16 C36 C37 114.4(3)
C35 C36 C37 124.9(3)
F17 C37 C38 119.4(3)
F17 C37 C36 120.9(3)
C38 C37 C36 119.7(3)
F18 C38 C37 120.3(3)
F18 C38 C39 121.0(3)
C37 C38 C39 118.7(3)
F19 C39 C38 119.5(3)
F19 C39 C40 120.9(3)
C38 C39 C40 119.6(3)
F20 C40 C39 116.8(3)
F20 C40 C35 118.6(3)
C39 C40 C35 124.7(3)

loop_
_geom_bond_atom_site_label_1
_geom_bond_atom_site_label_2
_geom_bond_distance
Mg1 O1 2.127(2)
Mg1 C1 2.181(3)
Mg1 N1 2.198(3)
Mg1 N3 2.247(3)
Mg1 N2 2.295(3)
O1 C13 1.436(4)
O1 C16 1.468(4)
N1 C5 1.474(4)
N1 C6 1.478(4)
N1 C4 1.494(4)
N2 C8 1.467(4)
N2 C7 1.474(4)
N2 C9 1.497(4)
N3 C12 1.463(4)
N3 C11 1.483(4)
N3 C10 1.486(4)
F1 C18 1.351(3)
F2 C19 1.351(3)
F3 C20 1.338(3)
F4 C21 1.334(3)
F5 C22 1.355(3)
F6 C24 1.354(3)
F7 C25 1.340(3)
F8 C26 1.336(3)
F9 C27 1.341(4)
F10 C28 1.352(3)
F11 C30 1.368(3)
F12 C31 1.344(3)
F13 C32 1.348(3)
F14 C33 1.360(3)
F15 C34 1.355(3)
F16 C36 1.355(3)
F17 C37 1.337(4)
F18 C38 1.359(3)
F19 C39 1.346(3)
F20 C40 1.357(3)
B1 C17 1.634(5)
B1 C23 1.648(4)
B1 C29 1.658(4)
B1 C35 1.667(5)
C1 C2 1.447(5)
C1 H1A 0.95(3)
C1 H1B 0.98(3)
C2 C3 1.323(5)
C2 H2 0.99(3)
C3 H3A 0.97(4)
C3 H3B 0.94(3)
C4 H4A 0.9800
C4 H4B 0.9800
C4 H4C 0.9800
C5 H5A 0.9800
C5 H5B 0.9800
C5 H5C 0.9800
C6 C7 1.526(4)
C6 H6A 0.9900
C6 H6B 0.9900
C7 H7A 0.9900
C7 H7B 0.9900
C8 H8A 0.9800
C8 H8B 0.9800
C8 H8C 0.9800
C9 C10 1.511(4)
C9 H9A 0.9900
C9 H9B 0.9900
C10 H10A 0.9900
C10 H10B 0.9900
C11 H11A 0.9800
C11 H11B 0.9800
C11 H11C 0.9800
C12 H12A 0.9800
C12 H12B 0.9800
C12 H12C 0.9800
C13 C14 1.511(4)
C13 H13A 0.9900
C13 H13B 0.9900
C14 C15 1.522(5)
C14 H14A 0.9900
C14 H14B 0.9900
C15 C16 1.500(5)
C15 H15A 0.9900
C15 H15B 0.9900
C16 H16A 0.9900
C16 H16B 0.9900
C17 C22 1.372(4)
C17 C18 1.391(4)
C18 C19 1.365(4)
C19 C20 1.366(5)
C20 C21 1.366(4)
C21 C22 1.386(4)
C23 C24 1.379(4)
C23 C28 1.383(4)
C24 C25 1.367(4)
C25 C26 1.370(5)
C26 C27 1.359(5)
C27 C28 1.372(4)
C29 C30 1.374(4)
C29 C34 1.407(4)
C30 C31 1.386(4)
C31 C32 1.389(4)
C32 C33 1.369(4)
C33 C34 1.382(4)
C35 C36 1.379(4)
C35 C40 1.400(4)
C36 C37 1.404(4)
C37 C38 1.366(5)
C38 C39 1.377(4)
C39 C40 1.391(4)

loop_
_geom_torsion_atom_site_label_1
_geom_torsion_atom_site_label_2
_geom_torsion_atom_site_label_3
_geom_torsion_atom_site_label_4
_geom_torsion
C1 Mg1 O1 C13 -160.3(3)
N1 Mg1 O1 C13 -51.0(3)
N3 Mg1 O1 C13 79.4(3)
N2 Mg1 O1 C13 21.3(4)
C1 Mg1 O1 C16 17.0(2)
N1 Mg1 O1 C16 126.3(2)
N3 Mg1 O1 C16 -103.3(2)
N2 Mg1 O1 C16 -161.5(3)
O1 Mg1 N1 C5 63.4(2)
C1 Mg1 N1 C5 163.9(2)
N3 Mg1 N1 C5 -28.0(3)
N2 Mg1 N1 C5 -94.8(2)
O1 Mg1 N1 C6 -176.55(18)
C1 Mg1 N1 C6 -76.0(2)
N3 Mg1 N1 C6 92.1(2)
N2 Mg1 N1 C6 25.25(18)
O1 Mg1 N1 C4 -60.6(2)
C1 Mg1 N1 C4 40.0(2)
N3 Mg1 N1 C4 -151.91(19)
N2 Mg1 N1 C4 141.2(2)
O1 Mg1 N2 C8 170.7(2)
C1 Mg1 N2 C8 -7.7(2)
N1 Mg1 N2 C8 -114.6(2)
N3 Mg1 N2 C8 110.9(2)
O1 Mg1 N2 C7 -70.4(3)
C1 Mg1 N2 C7 111.1(2)
N1 Mg1 N2 C7 4.28(19)
N3 Mg1 N2 C7 -130.2(2)
O1 Mg1 N2 C9 50.4(3)
C1 Mg1 N2 C9 -128.02(19)
N1 Mg1 N2 C9 125.11(19)
N3 Mg1 N2 C9 -9.36(18)
O1 Mg1 N3 C12 -60.6(2)
C1 Mg1 N3 C12 -160.4(2)
N1 Mg1 N3 C12 32.7(3)
N2 Mg1 N3 C12 100.0(2)
O1 Mg1 N3 C11 60.8(2)
C1 Mg1 N3 C11 -39.0(2)
N1 Mg1 N3 C11 154.07(19)
N2 Mg1 N3 C11 -138.6(2)
O1 Mg1 N3 C10 179.33(18)
C1 Mg1 N3 C10 79.6(2)
N1 Mg1 N3 C10 -87.4(2)
N2 Mg1 N3 C10 -20.07(18)
O1 Mg1 C1 C2 -87.1(3)
N1 Mg1 C1 C2 176.5(2)
N3 Mg1 C1 C2 6.9(3)
N2 Mg1 C1 C2 92.3(2)
Mg1 C1 C2 C3 -94.8(4)
C5 N1 C6 C7 72.7(3)
C4 N1 C6 C7 -169.2(3)
Mg1 N1 C6 C7 -53.3(3)
C8 N2 C7 C6 88.0(3)
C9 N2 C7 C6 -150.6(2)
Mg1 N2 C7 C6 -32.8(3)
N1 C6 C7 N2 60.8(3)
C8 N2 C9 C10 -84.3(3)
C7 N2 C9 C10 154.8(2)
Mg1 N2 C9 C10 37.4(3)
C12 N3 C10 C9 -74.4(3)
C11 N3 C10 C9 169.3(3)
Mg1 N3 C10 C9 48.5(3)
N2 C9 C10 N3 -60.0(3)
C16 O1 C13 C14 37.8(3)
Mg1 O1 C13 C14 -144.6(2)
O1 C13 C14 C15 -36.5(3)
C13 C14 C15 C16 21.1(3)
C13 O1 C16 C15 -24.3(3)
Mg1 O1 C16 C15 157.7(2)
C14 C15 C16 O1 1.1(4)
C23 B1 C17 C22 -126.7(3)
C29 B1 C17 C22 -11.3(4)
C35 B1 C17 C22 111.6(3)
C23 B1 C17 C18 58.9(4)
C29 B1 C17 C18 174.3(3)
C35 B1 C17 C18 -62.9(3)
C22 C17 C18 F1 -178.5(3)
B1 C17 C18 F1 -3.3(4)
C22 C17 C18 C19 2.4(4)
B1 C17 C18 C19 177.6(3)
F1 C18 C19 F2 -2.0(4)
C17 C18 C19 F2 177.2(3)
F1 C18 C19 C20 178.9(3)
C17 C18 C19 C20 -1.9(5)
F2 C19 C20 F3 0.0(5)
C18 C19 C20 F3 179.1(3)
F2 C19 C20 C21 -179.1(3)
C18 C19 C20 C21 0.0(5)
F3 C20 C21 F4 0.7(5)
C19 C20 C21 F4 179.8(3)
F3 C20 C21 C22 -178.0(3)
C19 C20 C21 C22 1.1(5)
C18 C17 C22 F5 177.2(2)
B1 C17 C22 F5 2.6(5)
C18 C17 C22 C21 -1.2(4)
B1 C17 C22 C21 -175.9(3)
F4 C21 C22 F5 2.3(4)
C20 C21 C22 F5 -179.0(3)
F4 C21 C22 C17 -179.2(3)
C20 C21 C22 C17 -0.5(5)
C17 B1 C23 C24 -175.5(3)
C29 B1 C23 C24 62.2(3)
C35 B1 C23 C24 -60.7(4)
C17 B1 C23 C28 8.3(4)
C29 B1 C23 C28 -114.0(3)
C35 B1 C23 C28 123.1(3)
C28 C23 C24 F6 179.3(2)
B1 C23 C24 F6 2.5(4)
C28 C23 C24 C25 -1.5(4)
B1 C23 C24 C25 -178.3(3)
F6 C24 C25 F7 -1.8(4)
C23 C24 C25 F7 179.0(3)
F6 C24 C25 C26 178.3(3)
C23 C24 C25 C26 -0.9(5)
F7 C25 C26 F8 1.7(5)
C24 C25 C26 F8 -178.4(3)
F7 C25 C26 C27 -178.2(3)
C24 C25 C26 C27 1.7(5)
F8 C26 C27 F9 -1.9(5)
C25 C26 C27 F9 178.0(3)
F8 C26 C27 C28 -179.8(3)
C25 C26 C27 C28 0.1(5)
F9 C27 C28 F10 -1.0(4)
C26 C27 C28 F10 176.9(3)
F9 C27 C28 C23 179.3(3)
C26 C27 C28 C23 -2.8(5)
C24 C23 C28 F10 -176.3(3)
B1 C23 C28 F10 0.1(5)
C24 C23 C28 C27 3.4(5)
B1 C23 C28 C27 179.8(3)
C17 B1 C29 C30 130.8(3)
C23 B1 C29 C30 -107.2(3)
C35 B1 C29 C30 15.2(4)
C17 B1 C29 C34 -59.5(4)
C23 B1 C29 C34 62.5(3)
C35 B1 C29 C34 -175.1(3)
C34 C29 C30 F11 -177.6(2)
B1 C29 C30 F11 -7.3(4)
C34 C29 C30 C31 0.2(4)
B1 C29 C30 C31 170.4(3)
F11 C30 C31 F12 -1.0(4)
C29 C30 C31 F12 -178.9(3)
F11 C30 C31 C32 179.4(3)
C29 C30 C31 C32 1.6(5)
F12 C31 C32 F13 -1.5(4)
C30 C31 C32 F13 178.0(3)
F12 C31 C32 C33 178.0(3)
C30 C31 C32 C33 -2.4(5)
F13 C32 C33 F14 -0.6(4)
C31 C32 C33 F14 179.9(3)
F13 C32 C33 C34 -178.9(3)
C31 C32 C33 C34 1.5(5)
F14 C33 C34 F15 3.1(4)
C32 C33 C34 F15 -178.6(3)
F14 C33 C34 C29 -178.1(3)
C32 C33 C34 C29 0.3(5)
C30 C29 C34 F15 177.7(2)
B1 C29 C34 F15 6.7(4)
C30 C29 C34 C33 -1.1(4)
B1 C29 C34 C33 -172.1(3)
C17 B1 C35 C36 108.3(3)
C23 B1 C35 C36 -13.2(4)
C29 B1 C35 C36 -129.0(3)
C17 B1 C35 C40 -62.1(3)
C23 B1 C35 C40 176.4(3)
C29 B1 C35 C40 60.6(4)
C40 C35 C36 F16 178.0(3)
B1 C35 C36 F16 7.0(5)
C40 C35 C36 C37 -1.3(4)
B1 C35 C36 C37 -172.3(3)
F16 C36 C37 F17 2.2(4)
C35 C36 C37 F17 -178.4(3)
F16 C36 C37 C38 -177.4(3)
C35 C36 C37 C38 2.0(5)
F17 C37 C38 F18 -1.3(5)
C36 C37 C38 F18 178.2(3)
F17 C37 C38 C39 179.3(3)
C36 C37 C38 C39 -1.2(5)
F18 C38 C39 F19 1.0(5)
C37 C38 C39 F19 -179.6(3)
F18 C38 C39 C40 -179.5(3)
C37 C38 C39 C40 -0.1(5)
F19 C39 C40 F20 -0.5(4)
C38 C39 C40 F20 -180.0(3)
F19 C39 C40 C35 -179.7(3)
C38 C39 C40 C35 0.8(5)
C36 C35 C40 F20 -179.3(3)
B1 C35 C40 F20 -7.5(4)
C36 C35 C40 C39 -0.1(4)
B1 C35 C40 C39 171.7(3)
